data_4327451
loop_
_publ_author_name
'Chong Zheng'
'Oliver Oeckler'
'Arndt Simon'

_publ_contact_author_address
;    Department of Chemistry and Biochemistry
     Northern Illinois University
     DeKalb, IL 60115
     USA
;
_publ_contact_author_email zheng@cz.chem.niu.edu
_publ_contact_author_fax 815-753-4802
_publ_contact_author_name 'Dr. Chong Zheng'
_publ_contact_author_phone 815-753-6871
_publ_section_title
;
 Ce10Cl4Ga5 and Ln3ClGa4 (Ln = La, Ce): Reduced Halides or Oxidized
 Intermetallics?
;
_journal_name_full 'Inorganic Chemistry'
_journal_page_first 3130
_journal_page_last 3135
_journal_paper_doi 10.1021/ic026086+
_journal_volume 42
_journal_year 2003
_chemical_formula_sum 'Ce10 Cl4 Ga5'
_chemical_formula_weight 1891.60
_chemical_name_systematic
; 
 ? 
;
_space_group_IT_number 140
_symmetry_cell_setting tetragonal
_symmetry_space_group_name_Hall '-I 4 2c'
_symmetry_space_group_name_H-M 'I 4/m c m'
_atom_sites_solution_hydrogens geom
_atom_sites_solution_primary direct
_atom_sites_solution_secondary difmap
_audit_creation_method SHELXL-97
_cell_angle_alpha 90.00
_cell_angle_beta 90.00
_cell_angle_gamma 90.00
_cell_formula_units_Z 4
_cell_length_a 7.9546(11)
_cell_length_b 7.9546(11)
_cell_length_c 31.793(6)
_cell_measurement_reflns_used 10606
_cell_measurement_temperature 293(2)
_cell_measurement_theta_max 64.50
_cell_measurement_theta_min 5.22
_cell_volume 2011.7(5)
_computing_cell_refinement 'X-AREA (Stoe, 2002)'
_computing_data_collection 'X-AREA (Stoe, 2002)'
_computing_data_reduction 'X-AREA (Stoe, 2002)'
_computing_molecular_graphics 'SHELXTL (Sheldrick, 1997)'
_computing_publication_material 'SHELXTL (Sheldrick, 1997)'
_computing_structure_refinement 'SHELXTL (Sheldrick, 1997)'
_computing_structure_solution 'SIR97 (Altomare et al., 1999)'
_diffrn_ambient_temperature 293(2)
_diffrn_detector_area_resol_mean 0
_diffrn_measured_fraction_theta_full 0.945
_diffrn_measured_fraction_theta_max 0.945
_diffrn_measurement_device_type 'Stoe IPDS'
_diffrn_measurement_method '\f scans'
_diffrn_radiation_monochromator graphite
_diffrn_radiation_source 'fine-focus sealed tube'
_diffrn_radiation_type MoK\a
_diffrn_radiation_wavelength 0.71073
_diffrn_reflns_av_R_equivalents 0.1077
_diffrn_reflns_av_sigmaI/netI 0.0413
_diffrn_reflns_limit_h_max 9
_diffrn_reflns_limit_h_min -9
_diffrn_reflns_limit_k_max 9
_diffrn_reflns_limit_k_min -9
_diffrn_reflns_limit_l_max 37
_diffrn_reflns_limit_l_min -37
_diffrn_reflns_number 5608
_diffrn_reflns_theta_full 24.95
_diffrn_reflns_theta_max 24.95
_diffrn_reflns_theta_min 2.56
_diffrn_standards_decay_% 0
_diffrn_standards_interval_count 0
_diffrn_standards_interval_time 0
_diffrn_standards_number 0
_exptl_absorpt_coefficient_mu 29.172
_exptl_absorpt_correction_T_max 0.989
_exptl_absorpt_correction_T_min 0.138
_exptl_absorpt_correction_type multi-scan
_exptl_absorpt_process_details 'SHELXTL (Sheldrick, 1997)'
_exptl_crystal_colour metallic
_exptl_crystal_density_diffrn 6.246
_exptl_crystal_description plate
_exptl_crystal_F_000 3212
_exptl_crystal_size_max 0.32
_exptl_crystal_size_mid 0.30
_exptl_crystal_size_min 0.08
_refine_diff_density_max 1.679
_refine_diff_density_min -2.145
_refine_diff_density_rms 0.456
_refine_ls_extinction_coef 0.00128(12)
_refine_ls_extinction_expression Fc^*^=kFc[1+0.001xFc^2^\l^3^/sin(2\q)]^-1/4^
_refine_ls_extinction_method SHELXL
_refine_ls_goodness_of_fit_ref 1.275
_refine_ls_hydrogen_treatment constr
_refine_ls_matrix_type full
_refine_ls_number_parameters 32
_refine_ls_number_reflns 481
_refine_ls_number_restraints 0
_refine_ls_restrained_S_all 1.275
_refine_ls_R_factor_all 0.0380
_refine_ls_R_factor_gt 0.0380
_refine_ls_shift/su_max 0.000
_refine_ls_shift/su_mean 0.000
_refine_ls_structure_factor_coef Fsqd
_refine_ls_weighting_details 'calc w=1/[\s^2^(Fo^2^)+(0.0438P)^2^+90.1898P] where P=(Fo^2^+2Fc^2^)/3'
_refine_ls_weighting_scheme calc
_refine_ls_wR_factor_gt 0.1015
_refine_ls_wR_factor_ref 0.1015
_reflns_number_gt 480
_reflns_number_total 481
_reflns_threshold_expression >2sigma(I)
_cod_data_source_file ic0260862Bsi20021004_064958_1.cif
_cod_data_source_block ce10cl4ga5
_cod_original_cell_volume 2011.7(6)
_cod_database_code 4327451

loop_
_symmetry_equiv_pos_as_xyz
'x, y, z'
'-x, -y, z'
'-y, x, z'
'y, -x, z'
'-x, y, -z+1/2'
'x, -y, -z+1/2'
'y, x, -z+1/2'
'-y, -x, -z+1/2'
'x+1/2, y+1/2, z+1/2'
'-x+1/2, -y+1/2, z+1/2'
'-y+1/2, x+1/2, z+1/2'
'y+1/2, -x+1/2, z+1/2'
'-x+1/2, y+1/2, -z+1'
'x+1/2, -y+1/2, -z+1'
'y+1/2, x+1/2, -z+1'
'-y+1/2, -x+1/2, -z+1'
'-x, -y, -z'
'x, y, -z'
'y, -x, -z'
'-y, x, -z'
'x, -y, z-1/2'
'-x, y, z-1/2'
'-y, -x, z-1/2'
'y, x, z-1/2'
'-x+1/2, -y+1/2, -z+1/2'
'x+1/2, y+1/2, -z+1/2'
'y+1/2, -x+1/2, -z+1/2'
'-y+1/2, x+1/2, -z+1/2'
'x+1/2, -y+1/2, z'
'-x+1/2, y+1/2, z'
'-y+1/2, -x+1/2, z'
'y+1/2, x+1/2, z'

loop_
_atom_site_label
_atom_site_type_symbol
_atom_site_fract_x
_atom_site_fract_y
_atom_site_fract_z
_atom_site_U_iso_or_equiv
_atom_site_adp_type
_atom_site_occupancy
_atom_site_symmetry_multiplicity
_atom_site_calc_flag
_atom_site_refinement_flags
Ce1 Ce 0.67412(7) 0.17412(7) 0.43065(3) 0.0104(4) Uani 1 2 d S
Ce2 Ce 0.66765(7) 0.16765(7) 0.29694(3) 0.0134(4) Uani 1 2 d S
Ce3 Ce 0.5000 0.5000 0.34900(3) 0.0141(4) Uani 1 4 d S
Ga1 Ga 0.37938(14) 0.12062(14) 0.36696(5) 0.0108(5) Uani 1 2 d S
Ga2 Ga 0.5000 0.5000 0.2500 0.0115(7) Uani 1 8 d S
Cl1 Cl 0.0000 0.0000 0.94489(16) 0.0134(10) Uani 1 4 d S
Cl2 Cl 0.8599(5) 0.3599(5) 0.5000 0.0188(11) Uani 1 4 d S

loop_
_atom_site_aniso_label
_atom_site_aniso_U_11
_atom_site_aniso_U_22
_atom_site_aniso_U_33
_atom_site_aniso_U_23
_atom_site_aniso_U_13
_atom_site_aniso_U_12
Ce1 0.0105(4) 0.0105(4) 0.0101(7) -0.0012(2) -0.0012(2) 0.0003(3)
Ce2 0.0136(5) 0.0136(5) 0.0129(7) 0.0002(2) 0.0002(2) 0.0006(3)
Ce3 0.0170(5) 0.0170(5) 0.0084(7) 0.000 0.000 0.000
Ga1 0.0115(6) 0.0115(6) 0.0096(9) -0.0002(4) 0.0002(4) -0.0003(6)
Ga2 0.0116(9) 0.0116(9) 0.0113(17) 0.000 0.000 0.000
Cl1 0.0159(14) 0.0159(14) 0.008(2) 0.000 0.000 0.000
Cl2 0.0225(17) 0.0225(17) 0.012(3) 0.000 0.000 -0.010(2)

loop_
_atom_type_symbol
_atom_type_description
_atom_type_scat_dispersion_real
_atom_type_scat_dispersion_imag
_atom_type_scat_source
Cl Cl 0.1484 0.1585 'International Tables Vol C Tables 4.2.6.8 and 6.1.1.4'
Ga Ga 0.2307 1.6083 'International Tables Vol C Tables 4.2.6.8 and 6.1.1.4'
Ce Ce -0.2486 2.6331 'International Tables Vol C Tables 4.2.6.8 and 6.1.1.4'

loop_
_geom_angle_atom_site_label_1
_geom_angle_atom_site_label_2
_geom_angle_atom_site_label_3
_geom_angle
_geom_angle_site_symmetry_1
_geom_angle_site_symmetry_3
Cl1 Ce1 Cl1 142.08(9) 21_655 9_554
Cl1 Ce1 Cl2 72.07(7) 21_655 .
Cl1 Ce1 Cl2 72.07(7) 9_554 .
Cl1 Ce1 Ga1 83.37(7) 21_655 3_655
Cl1 Ce1 Ga1 83.37(7) 9_554 3_655
Cl2 Ce1 Ga1 87.79(9) . 3_655
Cl1 Ce1 Ga1 82.41(7) 21_655 2_655
Cl1 Ce1 Ga1 133.53(8) 9_554 2_655
Cl2 Ce1 Ga1 154.28(3) . 2_655
Ga1 Ce1 Ga1 92.53(5) 3_655 2_655
Cl1 Ce1 Ga1 133.53(8) 21_655 .
Cl1 Ce1 Ga1 82.41(7) 9_554 .
Cl2 Ce1 Ga1 154.28(3) . .
Ga1 Ce1 Ga1 92.53(5) 3_655 .
Ga1 Ce1 Ga1 51.44(6) 2_655 .
Cl1 Ce1 Ce1 106.681(15) 21_655 2_655
Cl1 Ce1 Ce1 106.681(15) 9_554 2_655
Cl2 Ce1 Ce1 133.46(8) . 2_655
Ga1 Ce1 Ce1 138.75(3) 3_655 2_655
Ga1 Ce1 Ce1 51.21(2) 2_655 2_655
Ga1 Ce1 Ce1 51.22(2) . 2_655
Cl1 Ce1 Ce3 135.77(8) 21_655 .
Cl1 Ce1 Ce3 50.21(10) 9_554 .
Cl2 Ce1 Ce3 109.31(5) . .
Ga1 Ce1 Ce3 53.121(19) 3_655 .
Ga1 Ce1 Ce3 91.08(4) 2_655 .
Ga1 Ce1 Ce3 52.88(2) . .
Ce1 Ce1 Ce3 102.574(12) 2_655 .
Cl1 Ce1 Ce3 50.21(10) 21_655 29
Cl1 Ce1 Ce3 135.77(8) 9_554 29
Cl2 Ce1 Ce3 109.32(5) . 29
Ga1 Ce1 Ce3 53.121(19) 3_655 29
Ga1 Ce1 Ce3 52.88(2) 2_655 29
Ga1 Ce1 Ce3 91.08(4) . 29
Ce1 Ce1 Ce3 102.573(12) 2_655 29
Ce3 Ce1 Ce3 91.65(3) . 29
Cl1 Ce1 Ce1 45.664(15) 21_655 3_645
Cl1 Ce1 Ce1 165.79(6) 9_554 3_645
Cl2 Ce1 Ce1 108.91(3) . 3_645
Ga1 Ce1 Ce1 110.753(13) 3_655 3_645
Ga1 Ce1 Ce1 47.32(3) 2_655 3_645
Ga1 Ce1 Ce1 95.02(3) . 3_645
Ce1 Ce1 Ce1 61.883(15) 2_655 3_645
Ce3 Ce1 Ce1 137.321(18) . 3_645
Ce3 Ce1 Ce1 57.997(10) 29 3_645
Cl1 Ce1 Ce1 165.79(6) 21_655 4_565
Cl1 Ce1 Ce1 45.664(15) 9_554 4_565
Cl2 Ce1 Ce1 108.91(3) . 4_565
Ga1 Ce1 Ce1 110.753(13) 3_655 4_565
Ga1 Ce1 Ce1 95.02(3) 2_655 4_565
Ga1 Ce1 Ce1 47.32(3) . 4_565
Ce1 Ce1 Ce1 61.884(15) 2_655 4_565
Ce3 Ce1 Ce1 57.996(9) . 4_565
Ce3 Ce1 Ce1 137.320(18) 29 4_565
Ce1 Ce1 Ce1 123.77(3) 3_645 4_565
Cl1 Ce1 Ce1 45.663(15) 21_655 4_665
Cl1 Ce1 Ce1 101.10(3) 9_554 4_665
Cl2 Ce1 Ce1 52.65(6) . 4_665
Ga1 Ce1 Ce1 48.46(3) 3_655 4_665
Ga1 Ce1 Ce1 110.37(2) 2_655 4_665
Ga1 Ce1 Ce1 139.20(3) . 4_665
Ce1 Ce1 Ce1 151.883(15) 2_655 4_665
Ce3 Ce1 Ce1 98.40(2) . 4_665
Ce3 Ce1 Ce1 57.997(9) 29 4_665
Ce1 Ce1 Ce1 90.0 3_645 4_665
Ce1 Ce1 Ce1 146.23(3) 4_565 4_665
Ga1 Ce2 Ga1 49.88(6) . 2_655
Ga1 Ce2 Ga1 87.47(5) . 3_655
Ga1 Ce2 Ga1 87.47(5) 2_655 3_655
Ga1 Ce2 Ga2 146.39(3) . 25_655
Ga1 Ce2 Ga2 96.75(3) 2_655 25_655
Ga1 Ce2 Ga2 95.92(2) 3_655 25_655
Ga1 Ce2 Ga2 96.75(3) . .
Ga1 Ce2 Ga2 146.39(3) 2_655 .
Ga1 Ce2 Ga2 95.92(2) 3_655 .
Ga2 Ce2 Ga2 116.02(3) 25_655 .
Ga1 Ce2 Ce3 99.91(4) . 29
Ga1 Ce2 Ce3 58.19(3) 2_655 29
Ga1 Ce2 Ce3 57.814(17) 3_655 29
Ga2 Ce2 Ce3 55.95(2) 25_655 29
Ga2 Ce2 Ce3 147.83(3) . 29
Ga1 Ce2 Ce3 58.19(3) . .
Ga1 Ce2 Ce3 99.91(4) 2_655 .
Ga1 Ce2 Ce3 57.813(18) 3_655 .
Ga2 Ce2 Ce3 147.83(3) 25_655 .
Ga2 Ce2 Ce3 55.95(2) . .
Ce3 Ce2 Ce3 112.01(4) 29 .
Ga1 Ce2 Ce2 153.75(3) . 25_655
Ga1 Ce2 Ce2 153.76(3) 2_655 25_655
Ga1 Ce2 Ce2 101.23(4) 3_655 25_655
Ga2 Ce2 Ce2 58.011(14) 25_655 25_655
Ga2 Ce2 Ce2 58.011(14) . 25_655
Ce3 Ce2 Ce2 105.69(3) 29 25_655
Ce3 Ce2 Ce2 105.69(3) . 25_655
Ga1 Ce2 Ce2 54.12(2) . 2_655
Ga1 Ce2 Ce2 54.12(2) 2_655 2_655
Ga1 Ce2 Ce2 136.94(3) 3_655 2_655
Ga2 Ce2 Ce2 106.223(14) 25_655 2_655
Ga2 Ce2 Ce2 106.223(14) . 2_655
Ce3 Ce2 Ce2 105.850(14) 29 2_655
Ce3 Ce2 Ce2 105.849(14) . 2_655
Ce2 Ce2 Ce2 121.83(3) 25_655 2_655
Ga1 Ce2 Ce2 116.00(3) . 27
Ga1 Ce2 Ce2 92.35(3) 2_655 27
Ga1 Ce2 Ce2 148.582(13) 3_655 27
Ga2 Ce2 Ce2 52.872(16) 25_655 27
Ga2 Ce2 Ce2 101.28(3) . 27
Ce3 Ce2 Ce2 95.85(2) 29 27
Ce3 Ce2 Ce2 152.02(2) . 27
Ce2 Ce2 Ce2 67.35(3) 25_655 27
Ce2 Ce2 Ce2 61.890(14) 2_655 27
Ga1 Ce2 Ce2 92.35(3) . 28_545
Ga1 Ce2 Ce2 116.00(3) 2_655 28_545
Ga1 Ce2 Ce2 148.582(13) 3_655 28_545
Ga2 Ce2 Ce2 101.28(3) 25_655 28_545
Ga2 Ce2 Ce2 52.872(15) . 28_545
Ce3 Ce2 Ce2 152.02(2) 29 28_545
Ce3 Ce2 Ce2 95.85(2) . 28_545
Ce2 Ce2 Ce2 67.35(3) 25_655 28_545
Ce2 Ce2 Ce2 61.890(14) 2_655 28_545
Ce2 Ce2 Ce2 56.22(3) 27 28_545
Cl1 Ce3 Ga2 180.0 9_554 .
Cl1 Ce3 Ga1 79.78(3) 9_554 .
Ga2 Ce3 Ga1 100.22(3) . .
Cl1 Ce3 Ga1 79.78(3) 9_554 2_665
Ga2 Ce3 Ga1 100.22(3) . 2_665
Ga1 Ce3 Ga1 159.56(7) . 2_665
Cl1 Ce3 Ga1 79.78(3) 9_554 3_655
Ga2 Ce3 Ga1 100.22(3) . 3_655
Ga1 Ce3 Ga1 88.196(12) . 3_655
Ga1 Ce3 Ga1 88.195(12) 2_665 3_655
Cl1 Ce3 Ga1 79.78(3) 9_554 4_565
Ga2 Ce3 Ga1 100.22(3) . 4_565
Ga1 Ce3 Ga1 88.195(12) . 4_565
Ga1 Ce3 Ga1 88.195(12) 2_665 4_565
Ga1 Ce3 Ga1 159.55(7) 3_655 4_565
Cl1 Ce3 Ce2 119.20(2) 9_554 .
Ga2 Ce3 Ce2 60.80(2) . .
Ga1 Ce3 Ce2 58.19(3) . .
Ga1 Ce3 Ce2 134.45(3) 2_665 .
Ga1 Ce3 Ce2 59.04(3) 3_655 .
Ga1 Ce3 Ce2 133.45(3) 4_565 .
Cl1 Ce3 Ce2 119.20(2) 9_554 4_565
Ga2 Ce3 Ce2 60.80(2) . 4_565
Ga1 Ce3 Ce2 59.04(3) . 4_565
Ga1 Ce3 Ce2 133.45(3) 2_665 4_565
Ga1 Ce3 Ce2 134.45(3) 3_655 4_565
Ga1 Ce3 Ce2 58.19(3) 4_565 4_565
Ce2 Ce3 Ce2 76.23(2) . 4_565
Cl1 Ce3 Ce2 119.20(2) 9_554 3_655
Ga2 Ce3 Ce2 60.80(2) . 3_655
Ga1 Ce3 Ce2 133.45(3) . 3_655
Ga1 Ce3 Ce2 59.04(3) 2_665 3_655
Ga1 Ce3 Ce2 58.19(3) 3_655 3_655
Ga1 Ce3 Ce2 134.45(3) 4_565 3_655
Ce2 Ce3 Ce2 76.23(2) . 3_655
Ce2 Ce3 Ce2 121.59(4) 4_565 3_655
Cl1 Ce3 Ce2 119.20(2) 9_554 2_665
Ga2 Ce3 Ce2 60.80(2) . 2_665
Ga1 Ce3 Ce2 134.45(3) . 2_665
Ga1 Ce3 Ce2 58.19(3) 2_665 2_665
Ga1 Ce3 Ce2 133.45(3) 3_655 2_665
Ga1 Ce3 Ce2 59.04(3) 4_565 2_665
Ce2 Ce3 Ce2 121.59(4) . 2_665
Ce2 Ce3 Ce2 76.23(2) 4_565 2_665
Ce2 Ce3 Ce2 76.23(2) 3_655 2_665
Cl1 Ce3 Ce1 48.548(17) 9_554 .
Ga2 Ce3 Ce1 131.452(17) . .
Ga1 Ce3 Ce1 50.79(3) . .
Ga1 Ce3 Ce1 113.40(4) 2_665 .
Ga1 Ce3 Ce1 49.77(3) 3_655 .
Ga1 Ce3 Ce1 114.26(4) 4_565 .
Ce2 Ce3 Ce1 70.67(2) . .
Ce2 Ce3 Ce1 109.780(18) 4_565 .
Ce2 Ce3 Ce1 107.914(19) 3_655 .
Ce2 Ce3 Ce1 167.70(3) 2_665 .
Cl1 Ce3 Ce1 48.547(17) 9_554 3_655
Ga2 Ce3 Ce1 131.453(17) . 3_655
Ga1 Ce3 Ce1 114.26(4) . 3_655
Ga1 Ce3 Ce1 49.77(3) 2_665 3_655
Ga1 Ce3 Ce1 50.79(3) 3_655 3_655
Ga1 Ce3 Ce1 113.40(4) 4_565 3_655
Ce2 Ce3 Ce1 109.779(18) . 3_655
Ce2 Ce3 Ce1 167.70(3) 4_565 3_655
Ce2 Ce3 Ce1 70.67(2) 3_655 3_655
Ce2 Ce3 Ce1 107.915(19) 2_665 3_655
Ce1 Ce3 Ce1 64.009(19) . 3_655
Ga1 Ga1 Ce1 138.75(3) 2_655 4_565
Ga1 Ga1 Ce1 64.28(3) 2_655 .
Ce1 Ga1 Ce1 84.22(4) 4_565 .
Ga1 Ga1 Ce1 64.28(3) 2_655 2_655
Ce1 Ga1 Ce1 84.22(4) 4_565 2_655
Ce1 Ga1 Ce1 77.57(5) . 2_655
Ga1 Ga1 Ce2 65.06(3) 2_655 .
Ce1 Ga1 Ce2 140.64(3) 4_565 .
Ce1 Ga1 Ce2 84.14(3) . .
Ce1 Ga1 Ce2 129.21(5) 2_655 .
Ga1 Ga1 Ce3 116.89(3) 2_655 .
Ce1 Ga1 Ce3 77.11(3) 4_565 .
Ce1 Ga1 Ce3 76.33(2) . .
Ce1 Ga1 Ce3 149.17(5) 2_655 .
Ce2 Ga1 Ce3 63.62(2) . .
Ga1 Ga1 Ce2 65.06(3) 2_655 2_655
Ce1 Ga1 Ce2 140.64(3) 4_565 2_655
Ce1 Ga1 Ce2 129.21(5) . 2_655
Ce1 Ga1 Ce2 84.14(3) 2_655 2_655
Ce2 Ga1 Ce2 71.76(5) . 2_655
Ce3 Ga1 Ce2 125.47(5) . 2_655
Ga1 Ga1 Ce3 116.89(3) 2_655 29_455
Ce1 Ga1 Ce3 77.11(3) 4_565 29_455
Ce1 Ga1 Ce3 149.17(5) . 29_455
Ce1 Ga1 Ce3 76.33(2) 2_655 29_455
Ce2 Ga1 Ce3 125.47(5) . 29_455
Ce3 Ga1 Ce3 121.86(5) . 29_455
Ce2 Ga1 Ce3 63.62(2) 2_655 29_455
Ga1 Ga1 Ce2 136.94(3) 2_655 4_565
Ce1 Ga1 Ce2 84.31(5) 4_565 4_565
Ce1 Ga1 Ce2 139.39(3) . 4_565
Ce1 Ga1 Ce2 139.39(3) 2_655 4_565
Ce2 Ga1 Ce2 80.54(4) . 4_565
Ce3 Ga1 Ce2 63.15(3) . 4_565
Ce2 Ga1 Ce2 80.54(4) 2_655 4_565
Ce3 Ga1 Ce2 63.15(3) 29_455 4_565
Ce3 Ga2 Ce3 180.0 5_655 .
Ce3 Ga2 Ce2 63.251(16) 5_655 28_545
Ce3 Ga2 Ce2 116.749(16) . 28_545
Ce3 Ga2 Ce2 116.749(16) 5_655 3_655
Ce3 Ga2 Ce2 63.251(16) . 3_655
Ce2 Ga2 Ce2 147.55(3) 28_545 3_655
Ce3 Ga2 Ce2 116.749(16) 5_655 2_665
Ce3 Ga2 Ce2 63.251(16) . 2_665
Ce2 Ga2 Ce2 132.57(3) 28_545 2_665
Ce2 Ga2 Ce2 78.313(13) 3_655 2_665
Ce3 Ga2 Ce2 63.251(16) 5_655 26_455
Ce3 Ga2 Ce2 116.749(16) . 26_455
Ce2 Ga2 Ce2 78.313(13) 28_545 26_455
Ce2 Ga2 Ce2 132.57(3) 3_655 26_455
Ce2 Ga2 Ce2 63.98(3) 2_665 26_455
Ce3 Ga2 Ce2 116.749(16) 5_655 4_565
Ce3 Ga2 Ce2 63.251(16) . 4_565
Ce2 Ga2 Ce2 63.98(3) 28_545 4_565
Ce2 Ga2 Ce2 126.50(3) 3_655 4_565
Ce2 Ga2 Ce2 78.313(13) 2_665 4_565
Ce2 Ga2 Ce2 74.25(3) 26_455 4_565
Ce3 Ga2 Ce2 63.251(16) 5_655 27_565
Ce3 Ga2 Ce2 116.749(16) . 27_565
Ce2 Ga2 Ce2 126.50(3) 28_545 27_565
Ce2 Ga2 Ce2 63.98(3) 3_655 27_565
Ce2 Ga2 Ce2 74.25(3) 2_665 27_565
Ce2 Ga2 Ce2 78.313(13) 26_455 27_565
Ce2 Ga2 Ce2 147.55(3) 4_565 27_565
Ce3 Ga2 Ce2 63.251(16) 5_655 25_655
Ce3 Ga2 Ce2 116.749(16) . 25_655
Ce2 Ga2 Ce2 78.313(13) 28_545 25_655
Ce2 Ga2 Ce2 74.25(3) 3_655 25_655
Ce2 Ga2 Ce2 147.55(3) 2_665 25_655
Ce2 Ga2 Ce2 126.50(3) 26_455 25_655
Ce2 Ga2 Ce2 132.57(3) 4_565 25_655
Ce2 Ga2 Ce2 78.313(13) 27_565 25_655
Ce3 Ga2 Ce2 116.750(16) 5_655 .
Ce3 Ga2 Ce2 63.250(16) . .
Ce2 Ga2 Ce2 74.26(3) 28_545 .
Ce2 Ga2 Ce2 78.312(13) 3_655 .
Ce2 Ga2 Ce2 126.50(3) 2_665 .
Ce2 Ga2 Ce2 147.55(3) 26_455 .
Ce2 Ga2 Ce2 78.313(13) 4_565 .
Ce2 Ga2 Ce2 132.57(3) 27_565 .
Ce2 Ga2 Ce2 63.98(3) 25_655 .
Ce1 Cl1 Ce1 162.49(19) 12_455 11_545
Ce1 Cl1 Ce1 88.67(3) 12_455 9_445
Ce1 Cl1 Ce1 88.67(3) 11_545 9_445
Ce1 Cl1 Ce1 88.67(3) 12_455 10
Ce1 Cl1 Ce1 88.67(3) 11_545 10
Ce1 Cl1 Ce1 162.49(19) 9_445 10
Ce1 Cl1 Ce3 81.25(10) 12_455 9_445
Ce1 Cl1 Ce3 81.25(10) 11_545 9_445
Ce1 Cl1 Ce3 81.25(10) 9_445 9_445
Ce1 Cl1 Ce3 81.25(10) 10 9_445
Ce1 Cl2 Ce1 93.08(15) 18_556 .

loop_
_geom_bond_atom_site_label_1
_geom_bond_atom_site_label_2
_geom_bond_distance
_geom_bond_site_symmetry_2
Ce1 Cl1 2.9737(9) 21_655
Ce1 Cl1 2.9737(9) 9_554
Ce1 Cl2 3.037(4) .
Ce1 Ga1 3.0711(18) 3_655
Ce1 Ga1 3.1270(15) 2_655
Ce1 Ga1 3.1270(15) .
Ce1 Ce1 3.9176(17) 2_655
Ce1 Ce3 3.9213(10) .
Ce1 Ce3 3.9214(10) 29
Ce1 Ce1 4.1564(7) 3_645
Ce1 Ce1 4.1564(7) 4_565
Ce1 Ce1 4.1565(7) 4_665
Ce2 Ga1 3.2177(15) .
Ce2 Ga1 3.2178(15) 2_655
Ce2 Ga1 3.2602(19) 3_655
Ce2 Ga2 3.3159(6) 25_655
Ce2 Ga2 3.3159(6) .
Ce2 Ce3 3.3921(8) 29
Ce2 Ce3 3.3922(8) .
Ce2 Ce2 3.5132(19) 25_655
Ce2 Ce2 3.7719(17) 2_655
Ce2 Ce2 4.0029(17) 27
Ce2 Ce2 4.0029(17) 28_545
Ce3 Cl1 3.048(5) 9_554
Ce3 Ga2 3.1476(13) .
Ce3 Ga1 3.2177(9) .
Ce3 Ga1 3.2178(9) 2_665
Ce3 Ga1 3.2178(9) 3_655
Ce3 Ga1 3.2178(9) 4_565
Ce3 Ce2 3.3922(8) 4_565
Ce3 Ce2 3.3922(8) 3_655
Ce3 Ce2 3.3922(8) 2_665
Ce3 Ce1 3.9213(10) 3_655
Ga1 Ga1 2.714(3) 2_655
Ga1 Ce1 3.0711(18) 4_565
Ga1 Ce1 3.1271(15) 2_655
Ga1 Ce2 3.2178(15) 2_655
Ga1 Ce3 3.2177(9) 29_455
Ga1 Ce2 3.2603(19) 4_565
Ga2 Ce3 3.1475(13) 5_655
Ga2 Ce2 3.3159(6) 28_545
Ga2 Ce2 3.3159(6) 3_655
Ga2 Ce2 3.3159(6) 2_665
Ga2 Ce2 3.3159(6) 26_455
Ga2 Ce2 3.3159(6) 4_565
Ga2 Ce2 3.3159(6) 27_565
Ga2 Ce2 3.3159(6) 25_655
Cl1 Ce1 2.9737(9) 12_455
Cl1 Ce1 2.9737(9) 11_545
Cl1 Ce1 2.9737(9) 9_445
Cl1 Ce1 2.9737(9) 10
Cl1 Ce3 3.049(5) 9_445
Cl2 Ce1 3.037(4) 18_556
